data_7718568
loop_
_publ_author_name
'Choudhury, Abdul K.'
'Bhuyan, Jagannath'

_publ_section_title
;
 Acetylacetone as an axial ligand in metalloporphyrin: its first crystal
 structure, coordination chemistry, and potential application as an
 efficient photosensitizer.
;
_journal_issue 22
_journal_name_full 'Dalton transactions (Cambridge, England : 2003)'
_journal_page_first 8932
_journal_page_last 8944
_journal_paper_doi 10.1039/d5dt00010f
_journal_volume 54
_journal_year 2025
_chemical_formula_moiety 'C49 H32 Cl4 Mg N4 O2, C H2 Cl2'
_chemical_formula_sum 'C50 H34 Cl6 Mg N4 O2'
_chemical_formula_weight 959.82
_space_group_crystal_system monoclinic
_space_group_IT_number 14
_space_group_name_Hall '-P 2yn'
_space_group_name_H-M_alt 'P 1 21/n 1'
_atom_sites_solution_hydrogens geom
_atom_sites_solution_primary dual
_audit_creation_date 2024-03-27
_audit_creation_method
;
Olex2 1.5
(compiled 2022.04.07 svn.rca3783a0 for OlexSys, GUI svn.r6748)
;
_audit_update_record
;
2024-10-04 deposited with the CCDC.	2025-04-28 downloaded from the CCDC.
;
_cell_angle_alpha 90
_cell_angle_beta 108.004(8)
_cell_angle_gamma 90
_cell_formula_units_Z 4
_cell_length_a 16.0396(12)
_cell_length_b 17.9001(12)
_cell_length_c 16.5444(11)
_cell_measurement_reflns_used 5364
_cell_measurement_temperature 293(2)
_cell_measurement_theta_max 24.999
_cell_measurement_theta_min 0.877
_cell_volume 4517.5(6)
_computing_data_reduction 'SAINT (Bruker, 2002)'
_computing_molecular_graphics 'Olex2 1.5 (Dolomanov et al., 2009)'
_computing_publication_material 'Olex2 1.5 (Dolomanov et al., 2009)'
_computing_structure_refinement 'SHELXL n/a (Sheldrick, 2015)'
_computing_structure_solution 'SHELXT 2018/2 (Sheldrick, 2018)'
_diffrn_ambient_temperature 293(2)
_diffrn_measured_fraction_theta_full 0.999
_diffrn_measured_fraction_theta_max 0.999
_diffrn_measurement_device_type 'CCD Area Detector'
_diffrn_measurement_method 'Omega Scans'
_diffrn_radiation_type MoK\a
_diffrn_radiation_wavelength 0.71073
_diffrn_reflns_av_R_equivalents 0.0720
_diffrn_reflns_av_unetI/netI 0.0549
_diffrn_reflns_Laue_measured_fraction_full 0.999
_diffrn_reflns_Laue_measured_fraction_max 0.999
_diffrn_reflns_limit_h_max 18
_diffrn_reflns_limit_h_min -19
_diffrn_reflns_limit_k_max 21
_diffrn_reflns_limit_k_min -21
_diffrn_reflns_limit_l_max 19
_diffrn_reflns_limit_l_min -19
_diffrn_reflns_number 28481
_diffrn_reflns_point_group_measured_fraction_full 0.999
_diffrn_reflns_point_group_measured_fraction_max 0.999
_diffrn_reflns_theta_full 24.999
_diffrn_reflns_theta_max 24.999
_diffrn_reflns_theta_min 2.276
_diffrn_source 'fine-focus sealed tube'
_exptl_absorpt_coefficient_mu 0.440
_exptl_absorpt_correction_type empirical
_exptl_absorpt_process_details 'SADABS (Bruker, 2002)'
_exptl_crystal_colour purple
_exptl_crystal_density_diffrn 1.411
_exptl_crystal_description block
_exptl_crystal_F_000 1968
_exptl_crystal_size_max 0.5
_exptl_crystal_size_mid 0.4
_exptl_crystal_size_min 0.2
_exptl_transmission_factor_max 0.00
_exptl_transmission_factor_min 0.00
_refine_diff_density_max 0.772
_refine_diff_density_min -1.225
_refine_diff_density_rms 0.090
_refine_ls_extinction_method none
_refine_ls_goodness_of_fit_ref 1.036
_refine_ls_hydrogen_treatment constr
_refine_ls_matrix_type full
_refine_ls_number_parameters 571
_refine_ls_number_reflns 7951
_refine_ls_number_restraints 0
_refine_ls_restrained_S_all 1.036
_refine_ls_R_factor_all 0.1284
_refine_ls_R_factor_gt 0.0927
_refine_ls_shift/su_max 0.000
_refine_ls_shift/su_mean 0.000
_refine_ls_structure_factor_coef Fsqd
_refine_ls_weighting_details 'w=1/[\s^2^(Fo^2^)+(0.1317P)^2^+10.3215P] where P=(Fo^2^+2Fc^2^)/3'
_refine_ls_weighting_scheme calc
_refine_ls_wR_factor_gt 0.2453
_refine_ls_wR_factor_ref 0.2861
_reflns_Friedel_coverage 0.000
_reflns_number_gt 5364
_reflns_number_total 7951
_reflns_threshold_expression 'I > 2\s(I)'
_cod_data_source_file d5dt00010f2.cif
_cod_data_source_block exp_8868
_cod_depositor_comments
;
The following automatic conversions were performed:

data item '_exptl_absorpt_correction_type' value 'Empirical' was
changed to 'empirical' in accordance with the
/home/data/users/saulius/crontab/automatic-downloads/rss-feeds/RSC/lib/dictionaries/cif_core.dic
dictionary named 'cif_core.dic' version 2.4.2 last updated on
2011-04-26.

Automatic conversion script
Id: cif_fix_values 8170 2020-07-09 18:12:32Z antanas 

 Adding full bibliography for 7718568.cif.
;
_cod_database_code 7718568
_shelx_shelxl_version_number 2018/3
_shelx_space_group_comment
;
The symmetry employed for this shelxl refinement is uniquely defined
by the following loop, which should always be used as a source of
symmetry information in preference to the above space-group names.
They are only intended as comments.
;
_olex2_refinement_description
;
1. Fixed Uiso
 At 1.2 times of:
  All C(H) groups, All C(H,H) groups
 At 1.5 times of:
  All C(H,H,H) groups, All O(H) groups
2.a Secondary CH2 refined with riding coordinates:
 C50(H50a,H50b)
2.b Aromatic/amide H refined with riding coordinates:
 C12(H12), C13(H13), C8(H8), C2(H2a), C34(H34), C18(H18), C38(H38), C3(H3),
 C17(H17), C7(H7), C32(H32), C37(H37), C47(H47), C31(H31), C26(H26), C35(H35),
 C28(H28), C29(H29), C25(H25), C22(H22), C40(H40), C23(H23), C44(H44), C41(H41),
  C43(H43)
2.c Idealised Me refined as rotating group:
 C45(H45a,H45b,H45c), C49(H49a,H49b,H49c)
2.d Idealised tetrahedral OH refined as rotating group:
 O2(H2)
;
_olex2_submission_special_instructions 'No special instructions were received'

loop_
_space_group_symop_operation_xyz
'x, y, z'
'-x+1/2, y+1/2, -z+1/2'
'-x, -y, -z'
'x-1/2, -y-1/2, z-1/2'

loop_
_atom_site_label
_atom_site_type_symbol
_atom_site_fract_x
_atom_site_fract_y
_atom_site_fract_z
_atom_site_U_iso_or_equiv
_atom_site_adp_type
_atom_site_occupancy
_atom_site_site_symmetry_order
_atom_site_calc_flag
_atom_site_refinement_flags_posn
_atom_site_refinement_flags_adp
_atom_site_refinement_flags_occupancy
_atom_site_disorder_assembly
_atom_site_disorder_group
Cl2 Cl 1.06310(9) 0.13499(9) 0.99564(10) 0.0681(5) Uani 1 1 d . . . . .
Mg1 Mg 0.46614(10) 0.14173(9) 0.65947(9) 0.0430(4) Uani 1 1 d . . . . .
Cl3 Cl 0.29051(13) 0.14124(12) 1.15720(11) 0.0868(6) Uani 1 1 d . . . . .
Cl4 Cl -0.13367(11) 0.10705(13) 0.33748(12) 0.0946(7) Uani 1 1 d . . . . .
Cl1 Cl 0.64936(14) 0.12685(14) 0.16863(11) 0.0976(7) Uani 1 1 d . . . . .
Cl6 Cl 1.0028(2) 0.1317(2) 0.7522(2) 0.1682(15) Uani 1 1 d . . . . .
O1 O 0.4555(2) 0.2571(2) 0.6509(2) 0.0541(9) Uani 1 1 d . . . . .
N1 N 0.4037(2) 0.1138(2) 0.5330(2) 0.0375(9) Uani 1 1 d . . . . .
N3 N 0.5289(2) 0.1230(2) 0.7885(2) 0.0391(9) Uani 1 1 d . . . . .
Cl5 Cl 0.9403(3) 0.1604(3) 0.5788(2) 0.1991(19) Uani 1 1 d . . . . .
N4 N 0.3476(2) 0.1231(2) 0.6839(2) 0.0413(9) Uani 1 1 d . . . . .
N2 N 0.5852(2) 0.1174(2) 0.6378(2) 0.0398(9) Uani 1 1 d . . . . .
O2 O 0.3205(3) 0.3408(2) 0.5929(3) 0.0681(11) Uani 1 1 d . . . . .
H2 H 0.347547 0.301313 0.603803 0.102 Uiso 1 1 calc R U . . .
C11 C 0.6181(3) 0.1228(2) 0.8275(3) 0.0375(10) Uani 1 1 d . . . . .
C14 C 0.4902(3) 0.1258(2) 0.8514(3) 0.0397(10) Uani 1 1 d . . . . .
C20 C 0.2502(3) 0.1121(2) 0.5363(3) 0.0413(11) Uani 1 1 d . . . . .
C15 C 0.3997(3) 0.1261(3) 0.8405(3) 0.0407(11) Uani 1 1 d . . . . .
C5 C 0.5326(3) 0.1112(2) 0.4805(3) 0.0413(11) Uani 1 1 d . . . . .
C16 C 0.3337(3) 0.1235(3) 0.7613(3) 0.0417(11) Uani 1 1 d . . . . .
C33 C 0.3706(3) 0.1284(3) 0.9184(3) 0.0411(11) Uani 1 1 d . . . . .
C12 C 0.6356(3) 0.1275(3) 0.9184(3) 0.0452(12) Uani 1 1 d . . . . .
H12 H 0.690592 0.129151 0.959088 0.054 Uiso 1 1 calc R U . . .
C10 C 0.6821(3) 0.1186(2) 0.7862(3) 0.0408(11) Uani 1 1 d . . . . .
C1 C 0.3146(3) 0.1095(2) 0.4943(3) 0.0410(11) Uani 1 1 d . . . . .
C6 C 0.5988(3) 0.1126(3) 0.5600(3) 0.0413(11) Uani 1 1 d . . . . .
C21 C 0.5618(3) 0.1140(3) 0.4034(3) 0.0439(11) Uani 1 1 d . . . . .
C13 C 0.5583(3) 0.1289(3) 0.9335(3) 0.0432(11) Uani 1 1 d . . . . .
H13 H 0.549675 0.131369 0.986462 0.052 Uiso 1 1 calc R U . . .
C9 C 0.6669(3) 0.1144(3) 0.6979(3) 0.0426(11) Uani 1 1 d . . . . .
C19 C 0.2661(3) 0.1170(3) 0.6242(3) 0.0434(11) Uani 1 1 d . . . . .
C4 C 0.4417(3) 0.1094(2) 0.4696(3) 0.0409(11) Uani 1 1 d . . . . .
C39 C 0.1558(3) 0.1097(3) 0.4826(3) 0.0447(11) Uani 1 1 d . . . . .
C27 C 0.7772(3) 0.1218(3) 0.8406(3) 0.0395(10) Uani 1 1 d . . . . .
C8 C 0.7331(3) 0.1072(3) 0.6560(3) 0.0521(13) Uani 1 1 d . . . . .
H8 H 0.793225 0.103897 0.682466 0.063 Uiso 1 1 calc R U . . .
C2 C 0.2972(3) 0.1030(3) 0.4039(3) 0.0481(12) Uani 1 1 d . . . . .
H2A H 0.242230 0.099188 0.363467 0.058 Uiso 1 1 calc R U . . .
C46 C 0.5002(3) 0.3150(3) 0.6765(3) 0.0501(12) Uani 1 1 d . . . . .
C34 C 0.3248(3) 0.1900(3) 0.9348(3) 0.0502(12) Uani 1 1 d . . . . .
H34 H 0.311546 0.229579 0.896550 0.060 Uiso 1 1 calc R U . . .
C30 C 0.9519(3) 0.1296(3) 0.9377(3) 0.0458(12) Uani 1 1 d . . . . .
C18 C 0.1998(3) 0.1134(3) 0.6661(3) 0.0529(13) Uani 1 1 d . . . . .
H18 H 0.139740 0.109244 0.639716 0.063 Uiso 1 1 calc R U . . .
C38 C 0.3895(4) 0.0704(3) 0.9770(3) 0.0500(12) Uani 1 1 d . . . . .
H38 H 0.419584 0.028709 0.967268 0.060 Uiso 1 1 calc R U . . .
C3 C 0.3738(4) 0.1034(3) 0.3884(3) 0.0490(12) Uani 1 1 d . . . . .
H3 H 0.382181 0.100409 0.335314 0.059 Uiso 1 1 calc R U . . .
C17 C 0.2405(3) 0.1172(3) 0.7507(3) 0.0505(12) Uani 1 1 d . . . . .
H17 H 0.214284 0.115949 0.793590 0.061 Uiso 1 1 calc R U . . .
C7 C 0.6918(3) 0.1062(3) 0.5712(3) 0.0536(13) Uani 1 1 d . . . . .
H7 H 0.717989 0.102242 0.528492 0.064 Uiso 1 1 calc R U . . .
C32 C 0.8270(3) 0.0580(3) 0.8629(3) 0.0523(13) Uani 1 1 d . . . . .
H32 H 0.801633 0.011735 0.845188 0.063 Uiso 1 1 calc R U . . .
C36 C 0.3199(4) 0.1351(3) 1.0641(3) 0.0533(13) Uani 1 1 d . . . . .
C37 C 0.3642(4) 0.0738(3) 1.0498(3) 0.0571(14) Uani 1 1 d . . . . .
H37 H 0.377326 0.034585 1.088594 0.068 Uiso 1 1 calc R U . . .
C47 C 0.4615(4) 0.3864(3) 0.6627(3) 0.0549(14) Uani 1 1 d . . . . .
H47 H 0.496792 0.427955 0.682175 0.066 Uiso 1 1 calc R U . . .
C31 C 0.9142(3) 0.0618(3) 0.9113(4) 0.0574(14) Uani 1 1 d . . . . .
H31 H 0.947166 0.018335 0.925871 0.069 Uiso 1 1 calc R U . . .
C26 C 0.6042(4) 0.1767(3) 0.3859(3) 0.0568(14) Uani 1 1 d . . . . .
H26 H 0.614164 0.217153 0.422974 0.068 Uiso 1 1 calc R U . . .
C35 C 0.2989(4) 0.1927(3) 1.0069(3) 0.0593(14) Uani 1 1 d . . . . .
H35 H 0.267327 0.233522 1.016561 0.071 Uiso 1 1 calc R U . . .
C24 C 0.6159(4) 0.1215(4) 0.2589(3) 0.0597(15) Uani 1 1 d . . . . .
C48 C 0.3746(4) 0.3970(3) 0.6221(3) 0.0552(13) Uani 1 1 d . . . . .
C28 C 0.8161(3) 0.1891(3) 0.8694(4) 0.0586(14) Uani 1 1 d . . . . .
H28 H 0.783149 0.232678 0.855512 0.070 Uiso 1 1 calc R U . . .
C42 C -0.0220(3) 0.1080(4) 0.3908(3) 0.0587(15) Uani 1 1 d . . . . .
C29 C 0.9036(4) 0.1936(3) 0.9190(4) 0.0593(15) Uani 1 1 d . . . . .
H29 H 0.928739 0.239546 0.939005 0.071 Uiso 1 1 calc R U . . .
C25 C 0.6318(4) 0.1804(4) 0.3149(4) 0.0655(16) Uani 1 1 d . . . . .
H25 H 0.661131 0.222528 0.304951 0.079 Uiso 1 1 calc R U . . .
C22 C 0.5450(4) 0.0560(3) 0.3447(4) 0.0656(16) Uani 1 1 d . . . . .
H22 H 0.515110 0.013919 0.353779 0.079 Uiso 1 1 calc R U . . .
C45 C 0.5960(4) 0.3078(4) 0.7214(4) 0.0715(17) Uani 1 1 d . . . . .
H45A H 0.604839 0.280228 0.773146 0.107 Uiso 1 1 calc R U . . .
H45B H 0.621364 0.356661 0.734419 0.107 Uiso 1 1 calc R U . . .
H45C H 0.623540 0.281990 0.685596 0.107 Uiso 1 1 calc R U . . .
C40 C 0.1096(4) 0.1743(3) 0.4607(5) 0.077(2) Uani 1 1 d . . . . .
H40 H 0.137760 0.219871 0.476919 0.093 Uiso 1 1 calc R U . . .
C23 C 0.5718(5) 0.0596(3) 0.2736(4) 0.0709(18) Uani 1 1 d . . . . .
H23 H 0.560149 0.020024 0.235321 0.085 Uiso 1 1 calc R U . . .
C44 C 0.1123(4) 0.0448(4) 0.4552(5) 0.090(2) Uani 1 1 d . . . . .
H44 H 0.142610 -0.000134 0.467687 0.108 Uiso 1 1 calc R U . . .
C49 C 0.3320(5) 0.4714(4) 0.6083(5) 0.089(2) Uani 1 1 d . . . . .
H49A H 0.296412 0.475959 0.550020 0.133 Uiso 1 1 calc R U . . .
H49B H 0.376093 0.509651 0.621355 0.133 Uiso 1 1 calc R U . . .
H49C H 0.295802 0.476819 0.644586 0.133 Uiso 1 1 calc R U . . .
C41 C 0.0201(4) 0.1734(4) 0.4142(5) 0.089(2) Uani 1 1 d . . . . .
H41 H -0.010234 0.218103 0.399474 0.107 Uiso 1 1 calc R U . . .
C43 C 0.0235(4) 0.0438(4) 0.4089(6) 0.102(3) Uani 1 1 d . . . . .
H43 H -0.004382 -0.001428 0.390453 0.122 Uiso 1 1 calc R U . . .
C50 C 0.9743(8) 0.2118(7) 0.6618(10) 0.252(11) Uani 1 1 d . . . . .
H50A H 0.928941 0.245301 0.667585 0.303 Uiso 1 1 calc R U . . .
H50B H 1.025757 0.240382 0.662227 0.303 Uiso 1 1 calc R U . . .

loop_
_atom_site_aniso_label
_atom_site_aniso_U_11
_atom_site_aniso_U_22
_atom_site_aniso_U_33
_atom_site_aniso_U_23
_atom_site_aniso_U_13
_atom_site_aniso_U_12
Cl2 0.0382(7) 0.0834(10) 0.0684(9) 0.0099(7) -0.0045(6) -0.0056(7)
Mg1 0.0382(9) 0.0489(9) 0.0359(8) 0.0005(7) 0.0027(7) 0.0006(7)
Cl3 0.0960(13) 0.1181(15) 0.0576(9) -0.0073(9) 0.0403(9) -0.0084(11)
Cl4 0.0411(9) 0.1353(17) 0.0881(12) -0.0192(11) -0.0085(8) 0.0005(9)
Cl1 0.0990(15) 0.1522(19) 0.0516(9) 0.0015(10) 0.0378(9) 0.0075(12)
Cl6 0.145(3) 0.269(4) 0.1063(19) 0.039(2) 0.0617(19) 0.014(3)
O1 0.052(2) 0.048(2) 0.055(2) 0.0015(16) 0.0071(17) -0.0015(17)
N1 0.035(2) 0.043(2) 0.0294(18) 0.0007(15) 0.0032(16) 0.0001(16)
N3 0.036(2) 0.047(2) 0.0287(18) 0.0003(15) 0.0019(16) 0.0004(16)
Cl5 0.232(4) 0.226(4) 0.133(3) 0.045(3) 0.048(3) 0.097(4)
N4 0.032(2) 0.049(2) 0.035(2) 0.0019(16) -0.0005(16) -0.0019(17)
N2 0.034(2) 0.048(2) 0.0314(19) -0.0009(16) 0.0016(16) 0.0026(17)
O2 0.058(3) 0.071(3) 0.067(3) -0.001(2) 0.007(2) 0.004(2)
C11 0.035(2) 0.036(2) 0.036(2) 0.0028(18) 0.0022(19) 0.0000(18)
C14 0.037(3) 0.037(2) 0.040(2) 0.0026(19) 0.005(2) 0.0011(19)
C20 0.035(3) 0.038(2) 0.043(2) 0.0021(19) 0.000(2) -0.0016(19)
C15 0.037(3) 0.044(3) 0.038(2) 0.0023(19) 0.007(2) 0.001(2)
C5 0.042(3) 0.038(2) 0.040(2) 0.0008(19) 0.007(2) 0.003(2)
C16 0.037(3) 0.047(3) 0.039(2) 0.001(2) 0.008(2) 0.000(2)
C33 0.035(3) 0.050(3) 0.033(2) -0.0039(19) 0.0020(19) -0.002(2)
C12 0.039(3) 0.053(3) 0.033(2) 0.005(2) -0.004(2) 0.003(2)
C10 0.035(3) 0.038(2) 0.042(2) 0.0042(19) 0.002(2) 0.0025(19)
C1 0.041(3) 0.040(2) 0.033(2) 0.0020(18) -0.0036(19) -0.001(2)
C6 0.041(3) 0.040(3) 0.040(2) 0.0010(19) 0.010(2) 0.004(2)
C21 0.045(3) 0.044(3) 0.037(2) 0.001(2) 0.006(2) 0.005(2)
C13 0.044(3) 0.047(3) 0.032(2) -0.0044(19) 0.002(2) 0.000(2)
C9 0.035(3) 0.044(3) 0.040(2) 0.0001(19) -0.002(2) 0.003(2)
C19 0.040(3) 0.046(3) 0.037(2) 0.004(2) 0.001(2) -0.004(2)
C4 0.048(3) 0.032(2) 0.038(2) -0.0009(18) 0.007(2) 0.000(2)
C39 0.036(3) 0.052(3) 0.039(2) 0.001(2) 0.001(2) -0.002(2)
C27 0.034(2) 0.046(3) 0.033(2) 0.0032(19) 0.0021(19) -0.0011(19)
C8 0.035(3) 0.069(3) 0.049(3) 0.005(2) 0.009(2) 0.008(2)
C2 0.043(3) 0.058(3) 0.033(2) 0.000(2) -0.002(2) 0.003(2)
C46 0.050(3) 0.055(3) 0.041(3) 0.001(2) 0.007(2) -0.003(2)
C34 0.050(3) 0.050(3) 0.045(3) 0.005(2) 0.007(2) 0.007(2)
C30 0.036(3) 0.057(3) 0.039(2) 0.006(2) 0.003(2) -0.003(2)
C18 0.030(3) 0.072(4) 0.047(3) 0.002(2) -0.001(2) -0.005(2)
C38 0.054(3) 0.047(3) 0.048(3) 0.006(2) 0.014(2) 0.003(2)
C3 0.057(3) 0.055(3) 0.029(2) -0.001(2) 0.003(2) -0.002(2)
C17 0.038(3) 0.067(3) 0.044(3) 0.007(2) 0.009(2) -0.004(2)
C7 0.043(3) 0.072(4) 0.045(3) 0.001(2) 0.014(2) 0.008(3)
C32 0.041(3) 0.038(3) 0.064(3) 0.005(2) -0.004(2) -0.002(2)
C36 0.048(3) 0.070(4) 0.041(3) -0.005(2) 0.013(2) -0.011(3)
C37 0.065(4) 0.059(3) 0.043(3) 0.009(2) 0.010(3) -0.004(3)
C47 0.059(4) 0.047(3) 0.055(3) -0.002(2) 0.012(3) -0.003(2)
C31 0.045(3) 0.045(3) 0.068(3) 0.014(2) -0.003(3) 0.005(2)
C26 0.057(3) 0.063(3) 0.047(3) -0.012(2) 0.012(3) -0.014(3)
C35 0.050(3) 0.071(4) 0.056(3) -0.008(3) 0.016(3) 0.007(3)
C24 0.056(3) 0.081(4) 0.041(3) 0.002(3) 0.014(3) 0.012(3)
C48 0.061(4) 0.053(3) 0.052(3) 0.000(2) 0.018(3) 0.006(3)
C28 0.041(3) 0.044(3) 0.077(4) -0.005(3) -0.001(3) 0.008(2)
C42 0.037(3) 0.084(4) 0.043(3) -0.005(3) -0.005(2) 0.004(3)
C29 0.048(3) 0.046(3) 0.070(4) -0.008(3) -0.001(3) -0.005(2)
C25 0.068(4) 0.079(4) 0.051(3) -0.003(3) 0.019(3) -0.021(3)
C22 0.097(5) 0.041(3) 0.064(4) -0.002(2) 0.032(3) 0.003(3)
C45 0.057(4) 0.067(4) 0.077(4) 0.006(3) 0.001(3) 0.000(3)
C40 0.048(4) 0.050(3) 0.108(5) 0.010(3) -0.012(3) -0.003(3)
C23 0.102(5) 0.061(4) 0.054(3) -0.015(3) 0.031(3) 0.005(3)
C44 0.052(4) 0.050(3) 0.137(6) -0.022(4) -0.017(4) 0.001(3)
C49 0.089(5) 0.068(4) 0.107(6) 0.009(4) 0.026(4) 0.025(4)
C41 0.051(4) 0.070(4) 0.122(6) 0.016(4) -0.007(4) 0.008(3)
C43 0.053(4) 0.070(4) 0.146(7) -0.035(4) -0.021(4) -0.007(3)
C50 0.166(12) 0.152(11) 0.300(18) -0.145(12) -0.132(12) 0.098(9)

loop_
_atom_type_symbol
_atom_type_description
_atom_type_scat_dispersion_real
_atom_type_scat_dispersion_imag
_atom_type_scat_source
C C 0.0033 0.0016 'International Tables Vol C Tables 4.2.6.8 and 6.1.1.4'
H H 0.0000 0.0000 'International Tables Vol C Tables 4.2.6.8 and 6.1.1.4'
N N 0.0061 0.0033 'International Tables Vol C Tables 4.2.6.8 and 6.1.1.4'
O O 0.0106 0.0060 'International Tables Vol C Tables 4.2.6.8 and 6.1.1.4'
Mg Mg 0.0486 0.0363 'International Tables Vol C Tables 4.2.6.8 and 6.1.1.4'
Cl Cl 0.1484 0.1585 'International Tables Vol C Tables 4.2.6.8 and 6.1.1.4'

loop_
_geom_angle_atom_site_label_1
_geom_angle_atom_site_label_2
_geom_angle_atom_site_label_3
_geom_angle
_geom_angle_site_symmetry_1
_geom_angle_site_symmetry_3
_geom_angle_publ_flag
O1 Mg1 N1 99.61(15) . . ?
O1 Mg1 N3 103.51(15) . . ?
O1 Mg1 N4 96.44(16) . . ?
O1 Mg1 N2 104.79(16) . . ?
N1 Mg1 N3 156.82(17) . . ?
N1 Mg1 N4 88.37(16) . . ?
N1 Mg1 N2 87.68(15) . . ?
N3 Mg1 N4 87.51(16) . . ?
N3 Mg1 N2 87.96(16) . . ?
N4 Mg1 N2 158.77(17) . . ?
C46 O1 Mg1 140.6(3) . . ?
C1 N1 Mg1 126.1(3) . . ?
C4 N1 Mg1 126.4(3) . . ?
C4 N1 C1 106.5(4) . . ?
C11 N3 Mg1 125.7(3) . . ?
C14 N3 Mg1 125.7(3) . . ?
C14 N3 C11 107.1(3) . . ?
C16 N4 Mg1 127.0(3) . . ?
C16 N4 C19 106.2(4) . . ?
C19 N4 Mg1 126.4(3) . . ?
C6 N2 Mg1 126.2(3) . . ?
C6 N2 C9 106.3(4) . . ?
C9 N2 Mg1 126.8(3) . . ?
C48 O2 H2 109.5 . . ?
N3 C11 C12 109.2(4) . . ?
N3 C11 C10 125.8(4) . . ?
C10 C11 C12 125.1(4) . . ?
N3 C14 C15 126.6(4) . . ?
N3 C14 C13 108.9(4) . . ?
C15 C14 C13 124.5(5) . . ?
C1 C20 C39 117.7(4) . . ?
C19 C20 C1 125.9(4) . . ?
C19 C20 C39 116.4(4) . . ?
C14 C15 C16 124.6(4) . . ?
C14 C15 C33 118.2(4) . . ?
C16 C15 C33 117.2(4) . . ?
C6 C5 C21 116.9(4) . . ?
C6 C5 C4 124.7(4) . . ?
C4 C5 C21 118.4(4) . . ?
N4 C16 C15 125.4(4) . . ?
N4 C16 C17 110.2(4) . . ?
C15 C16 C17 124.3(4) . . ?
C34 C33 C15 120.6(4) . . ?
C38 C33 C15 121.4(4) . . ?
C38 C33 C34 118.0(5) . . ?
C11 C12 H12 126.2 . . ?
C13 C12 C11 107.5(4) . . ?
C13 C12 H12 126.2 . . ?
C11 C10 C9 126.3(4) . . ?
C11 C10 C27 117.7(4) . . ?
C9 C10 C27 116.0(4) . . ?
N1 C1 C20 125.6(4) . . ?
N1 C1 C2 109.2(4) . . ?
C20 C1 C2 125.3(4) . . ?
N2 C6 C5 125.6(4) . . ?
N2 C6 C7 109.9(4) . . ?
C5 C6 C7 124.4(4) . . ?
C26 C21 C5 120.6(4) . . ?
C26 C21 C22 117.4(5) . . ?
C22 C21 C5 121.9(5) . . ?
C14 C13 H13 126.4 . . ?
C12 C13 C14 107.3(4) . . ?
C12 C13 H13 126.4 . . ?
N2 C9 C10 124.5(4) . . ?
N2 C9 C8 109.5(4) . . ?
C10 C9 C8 125.9(4) . . ?
N4 C19 C20 125.3(5) . . ?
N4 C19 C18 109.7(4) . . ?
C20 C19 C18 124.9(4) . . ?
N1 C4 C5 125.9(4) . . ?
N1 C4 C3 109.3(4) . . ?
C5 C4 C3 124.8(5) . . ?
C40 C39 C20 120.0(5) . . ?
C44 C39 C20 122.8(5) . . ?
C44 C39 C40 117.2(5) . . ?
C32 C27 C10 121.5(4) . . ?
C28 C27 C10 120.4(4) . . ?
C28 C27 C32 118.1(4) . . ?
C9 C8 H8 126.2 . . ?
C7 C8 C9 107.6(5) . . ?
C7 C8 H8 126.2 . . ?
C1 C2 H2A 126.1 . . ?
C3 C2 C1 107.8(4) . . ?
C3 C2 H2A 126.1 . . ?
O1 C46 C47 121.2(5) . . ?
O1 C46 C45 119.3(5) . . ?
C47 C46 C45 119.5(5) . . ?
C33 C34 H34 119.6 . . ?
C35 C34 C33 120.8(5) . . ?
C35 C34 H34 119.6 . . ?
C31 C30 Cl2 120.0(4) . . ?
C29 C30 Cl2 119.3(4) . . ?
C29 C30 C31 120.7(5) . . ?
C19 C18 H18 126.1 . . ?
C17 C18 C19 107.7(4) . . ?
C17 C18 H18 126.1 . . ?
C33 C38 H38 119.5 . . ?
C37 C38 C33 121.0(5) . . ?
C37 C38 H38 119.5 . . ?
C4 C3 H3 126.4 . . ?
C2 C3 C4 107.2(4) . . ?
C2 C3 H3 126.4 . . ?
C16 C17 H17 126.9 . . ?
C18 C17 C16 106.2(5) . . ?
C18 C17 H17 126.9 . . ?
C6 C7 H7 126.7 . . ?
C8 C7 C6 106.6(5) . . ?
C8 C7 H7 126.7 . . ?
C27 C32 H32 119.5 . . ?
C27 C32 C31 120.9(5) . . ?
C31 C32 H32 119.5 . . ?
C37 C36 Cl3 120.0(4) . . ?
C37 C36 C35 120.9(5) . . ?
C35 C36 Cl3 119.1(5) . . ?
C38 C37 H37 120.2 . . ?
C36 C37 C38 119.5(5) . . ?
C36 C37 H37 120.2 . . ?
C46 C47 H47 118.7 . . ?
C48 C47 C46 122.6(5) . . ?
C48 C47 H47 118.7 . . ?
C30 C31 C32 119.8(5) . . ?
C30 C31 H31 120.1 . . ?
C32 C31 H31 120.1 . . ?
C21 C26 H26 119.2 . . ?
C25 C26 C21 121.5(5) . . ?
C25 C26 H26 119.2 . . ?
C34 C35 H35 120.2 . . ?
C36 C35 C34 119.7(5) . . ?
C36 C35 H35 120.2 . . ?
C25 C24 Cl1 119.7(5) . . ?
C25 C24 C23 119.8(5) . . ?
C23 C24 Cl1 120.6(5) . . ?
O2 C48 C47 122.2(5) . . ?
O2 C48 C49 114.1(5) . . ?
C47 C48 C49 123.7(6) . . ?
C27 C28 H28 119.2 . . ?
C27 C28 C29 121.5(5) . . ?
C29 C28 H28 119.2 . . ?
C41 C42 Cl4 120.1(5) . . ?
C43 C42 Cl4 120.6(5) . . ?
C43 C42 C41 119.2(5) . . ?
C30 C29 C28 118.8(5) . . ?
C30 C29 H29 120.6 . . ?
C28 C29 H29 120.6 . . ?
C26 C25 H25 120.1 . . ?
C24 C25 C26 119.7(6) . . ?
C24 C25 H25 120.1 . . ?
C21 C22 H22 119.4 . . ?
C23 C22 C21 121.3(6) . . ?
C23 C22 H22 119.4 . . ?
C46 C45 H45A 109.5 . . ?
C46 C45 H45B 109.5 . . ?
C46 C45 H45C 109.5 . . ?
H45A C45 H45B 109.5 . . ?
H45A C45 H45C 109.5 . . ?
H45B C45 H45C 109.5 . . ?
C39 C40 H40 119.5 . . ?
C39 C40 C41 121.0(6) . . ?
C41 C40 H40 119.5 . . ?
C24 C23 H23 119.9 . . ?
C22 C23 C24 120.2(5) . . ?
C22 C23 H23 119.9 . . ?
C39 C44 H44 119.1 . . ?
C39 C44 C43 121.8(6) . . ?
C43 C44 H44 119.1 . . ?
C48 C49 H49A 109.5 . . ?
C48 C49 H49B 109.5 . . ?
C48 C49 H49C 109.5 . . ?
H49A C49 H49B 109.5 . . ?
H49A C49 H49C 109.5 . . ?
H49B C49 H49C 109.5 . . ?
C42 C41 C40 120.4(6) . . ?
C42 C41 H41 119.8 . . ?
C40 C41 H41 119.8 . . ?
C42 C43 C44 120.3(6) . . ?
C42 C43 H43 119.9 . . ?
C44 C43 H43 119.9 . . ?
Cl6 C50 H50A 111.9 . . ?
Cl6 C50 H50B 111.9 . . ?
Cl5 C50 Cl6 99.6(7) . . ?
Cl5 C50 H50A 111.9 . . ?
Cl5 C50 H50B 111.9 . . ?
H50A C50 H50B 109.6 . . ?

loop_
_geom_bond_atom_site_label_1
_geom_bond_atom_site_label_2
_geom_bond_distance
_geom_bond_site_symmetry_2
_geom_bond_publ_flag
Cl2 C30 1.748(5) . ?
Mg1 O1 2.073(4) . ?
Mg1 N1 2.082(4) . ?
Mg1 N3 2.087(4) . ?
Mg1 N4 2.089(4) . ?
Mg1 N2 2.094(4) . ?
Cl3 C36 1.747(5) . ?
Cl4 C42 1.735(5) . ?
Cl1 C24 1.738(6) . ?
Cl6 C50 2.019(17) . ?
O1 C46 1.256(6) . ?
N1 C1 1.375(6) . ?
N1 C4 1.370(6) . ?
N3 C11 1.375(6) . ?
N3 C14 1.368(6) . ?
Cl5 C50 1.603(11) . ?
N4 C16 1.367(6) . ?
N4 C19 1.377(6) . ?
N2 C6 1.373(6) . ?
N2 C9 1.380(6) . ?
O2 H2 0.8200 . ?
O2 C48 1.318(7) . ?
C11 C12 1.445(6) . ?
C11 C10 1.401(7) . ?
C14 C15 1.407(7) . ?
C14 C13 1.457(6) . ?
C20 C1 1.413(7) . ?
C20 C19 1.400(7) . ?
C20 C39 1.500(6) . ?
C15 C16 1.408(6) . ?
C15 C33 1.500(7) . ?
C5 C6 1.412(6) . ?
C5 C21 1.490(7) . ?
C5 C4 1.414(7) . ?
C16 C17 1.454(7) . ?
C33 C34 1.397(7) . ?
C33 C38 1.388(7) . ?
C12 H12 0.9300 . ?
C12 C13 1.338(7) . ?
C10 C9 1.407(7) . ?
C10 C27 1.514(6) . ?
C1 C2 1.440(6) . ?
C6 C7 1.450(7) . ?
C21 C26 1.387(7) . ?
C21 C22 1.390(7) . ?
C13 H13 0.9300 . ?
C9 C8 1.441(7) . ?
C19 C18 1.440(7) . ?
C4 C3 1.448(6) . ?
C39 C40 1.361(8) . ?
C39 C44 1.359(8) . ?
C27 C32 1.377(7) . ?
C27 C28 1.372(7) . ?
C8 H8 0.9300 . ?
C8 C7 1.354(7) . ?
C2 H2A 0.9300 . ?
C2 C3 1.330(7) . ?
C46 C47 1.408(7) . ?
C46 C45 1.492(8) . ?
C34 H34 0.9300 . ?
C34 C35 1.380(7) . ?
C30 C31 1.365(7) . ?
C30 C29 1.364(7) . ?
C18 H18 0.9300 . ?
C18 C17 1.351(7) . ?
C38 H38 0.9300 . ?
C38 C37 1.385(7) . ?
C3 H3 0.9300 . ?
C17 H17 0.9300 . ?
C7 H7 0.9300 . ?
C32 H32 0.9300 . ?
C32 C31 1.382(7) . ?
C36 C37 1.369(8) . ?
C36 C35 1.370(8) . ?
C37 H37 0.9300 . ?
C47 H47 0.9300 . ?
C47 C48 1.361(8) . ?
C31 H31 0.9300 . ?
C26 H26 0.9300 . ?
C26 C25 1.381(8) . ?
C35 H35 0.9300 . ?
C24 C25 1.374(8) . ?
C24 C23 1.377(9) . ?
C48 C49 1.483(8) . ?
C28 H28 0.9300 . ?
C28 C29 1.393(7) . ?
C42 C41 1.347(9) . ?
C42 C43 1.344(9) . ?
C29 H29 0.9300 . ?
C25 H25 0.9300 . ?
C22 H22 0.9300 . ?
C22 C23 1.372(8) . ?
C45 H45A 0.9600 . ?
C45 H45B 0.9600 . ?
C45 H45C 0.9600 . ?
C40 H40 0.9300 . ?
C40 C41 1.403(8) . ?
C23 H23 0.9300 . ?
C44 H44 0.9300 . ?
C44 C43 1.393(8) . ?
C49 H49A 0.9600 . ?
C49 H49B 0.9600 . ?
C49 H49C 0.9600 . ?
C41 H41 0.9300 . ?
C43 H43 0.9300 . ?
C50 H50A 0.9700 . ?
C50 H50B 0.9700 . ?

loop_
_geom_torsion_atom_site_label_1
_geom_torsion_atom_site_label_2
_geom_torsion_atom_site_label_3
_geom_torsion_atom_site_label_4
_geom_torsion
_geom_torsion_site_symmetry_1
_geom_torsion_site_symmetry_2
_geom_torsion_site_symmetry_3
_geom_torsion_site_symmetry_4
_geom_torsion_publ_flag
Cl2 C30 C31 C32 -177.7(4) . . . . ?
Cl2 C30 C29 C28 177.0(5) . . . . ?
Mg1 O1 C46 C47 -172.0(4) . . . . ?
Mg1 O1 C46 C45 8.7(8) . . . . ?
Mg1 N1 C1 C20 -10.3(6) . . . . ?
Mg1 N1 C1 C2 168.9(3) . . . . ?
Mg1 N1 C4 C5 10.9(6) . . . . ?
Mg1 N1 C4 C3 -168.5(3) . . . . ?
Mg1 N3 C11 C12 165.1(3) . . . . ?
Mg1 N3 C11 C10 -15.0(6) . . . . ?
Mg1 N3 C14 C15 14.3(6) . . . . ?
Mg1 N3 C14 C13 -165.4(3) . . . . ?
Mg1 N4 C16 C15 -9.8(7) . . . . ?
Mg1 N4 C16 C17 173.1(3) . . . . ?
Mg1 N4 C19 C20 9.3(7) . . . . ?
Mg1 N4 C19 C18 -173.0(3) . . . . ?
Mg1 N2 C6 C5 -10.9(6) . . . . ?
Mg1 N2 C6 C7 171.3(3) . . . . ?
Mg1 N2 C9 C10 8.0(7) . . . . ?
Mg1 N2 C9 C8 -171.3(3) . . . . ?
Cl3 C36 C37 C38 -178.1(4) . . . . ?
Cl3 C36 C35 C34 177.4(4) . . . . ?
Cl4 C42 C41 C40 177.1(6) . . . . ?
Cl4 C42 C43 C44 -177.0(7) . . . . ?
Cl1 C24 C25 C26 179.0(5) . . . . ?
Cl1 C24 C23 C22 -179.5(5) . . . . ?
O1 C46 C47 C48 0.5(8) . . . . ?
N1 C1 C2 C3 -0.1(6) . . . . ?
N1 C4 C3 C2 -1.0(5) . . . . ?
N3 C11 C12 C13 1.2(5) . . . . ?
N3 C11 C10 C9 0.5(7) . . . . ?
N3 C11 C10 C27 178.0(4) . . . . ?
N3 C14 C15 C16 0.0(7) . . . . ?
N3 C14 C15 C33 179.1(4) . . . . ?
N3 C14 C13 C12 -0.3(5) . . . . ?
N4 C16 C17 C18 -0.4(6) . . . . ?
N4 C19 C18 C17 -0.1(6) . . . . ?
N2 C6 C7 C8 0.1(6) . . . . ?
N2 C9 C8 C7 0.2(6) . . . . ?
C11 N3 C14 C15 -179.3(4) . . . . ?
C11 N3 C14 C13 1.0(5) . . . . ?
C11 C12 C13 C14 -0.5(5) . . . . ?
C11 C10 C9 N2 3.4(8) . . . . ?
C11 C10 C9 C8 -177.5(5) . . . . ?
C11 C10 C27 C32 99.4(6) . . . . ?
C11 C10 C27 C28 -80.3(6) . . . . ?
C14 N3 C11 C12 -1.3(5) . . . . ?
C14 N3 C11 C10 178.5(4) . . . . ?
C14 C15 C16 N4 -2.5(7) . . . . ?
C14 C15 C16 C17 174.2(5) . . . . ?
C14 C15 C33 C34 115.1(5) . . . . ?
C14 C15 C33 C38 -63.7(6) . . . . ?
C20 C1 C2 C3 179.2(5) . . . . ?
C20 C19 C18 C17 177.6(5) . . . . ?
C20 C39 C40 C41 -176.7(6) . . . . ?
C20 C39 C44 C43 176.7(7) . . . . ?
C15 C14 C13 C12 180.0(4) . . . . ?
C15 C16 C17 C18 -177.5(5) . . . . ?
C15 C33 C34 C35 -179.1(5) . . . . ?
C15 C33 C38 C37 178.4(5) . . . . ?
C5 C6 C7 C8 -177.8(5) . . . . ?
C5 C21 C26 C25 179.9(5) . . . . ?
C5 C21 C22 C23 179.6(5) . . . . ?
C5 C4 C3 C2 179.6(4) . . . . ?
C16 N4 C19 C20 -177.9(4) . . . . ?
C16 N4 C19 C18 -0.1(5) . . . . ?
C16 C15 C33 C34 -65.7(6) . . . . ?
C16 C15 C33 C38 115.5(5) . . . . ?
C33 C15 C16 N4 178.4(4) . . . . ?
C33 C15 C16 C17 -4.9(7) . . . . ?
C33 C34 C35 C36 1.4(8) . . . . ?
C33 C38 C37 C36 0.0(8) . . . . ?
C12 C11 C10 C9 -179.7(4) . . . . ?
C12 C11 C10 C27 -2.2(7) . . . . ?
C10 C11 C12 C13 -178.7(4) . . . . ?
C10 C9 C8 C7 -179.0(5) . . . . ?
C10 C27 C32 C31 178.8(5) . . . . ?
C10 C27 C28 C29 -179.5(5) . . . . ?
C1 N1 C4 C5 -179.7(4) . . . . ?
C1 N1 C4 C3 1.0(5) . . . . ?
C1 C20 C19 N4 2.7(8) . . . . ?
C1 C20 C19 C18 -174.7(5) . . . . ?
C1 C20 C39 C40 -96.4(6) . . . . ?
C1 C20 C39 C44 85.0(7) . . . . ?
C1 C2 C3 C4 0.6(6) . . . . ?
C6 N2 C9 C10 179.1(4) . . . . ?
C6 N2 C9 C8 -0.2(5) . . . . ?
C6 C5 C21 C26 -64.8(6) . . . . ?
C6 C5 C21 C22 117.7(5) . . . . ?
C6 C5 C4 N1 4.7(7) . . . . ?
C6 C5 C4 C3 -176.1(5) . . . . ?
C21 C5 C6 N2 173.6(4) . . . . ?
C21 C5 C6 C7 -8.9(7) . . . . ?
C21 C5 C4 N1 -173.5(4) . . . . ?
C21 C5 C4 C3 5.7(7) . . . . ?
C21 C26 C25 C24 1.2(9) . . . . ?
C21 C22 C23 C24 -0.3(10) . . . . ?
C13 C14 C15 C16 179.7(4) . . . . ?
C13 C14 C15 C33 -1.2(7) . . . . ?
C9 N2 C6 C5 177.9(4) . . . . ?
C9 N2 C6 C7 0.1(5) . . . . ?
C9 C10 C27 C32 -82.8(6) . . . . ?
C9 C10 C27 C28 97.5(6) . . . . ?
C9 C8 C7 C6 -0.2(6) . . . . ?
C19 N4 C16 C15 177.4(4) . . . . ?
C19 N4 C16 C17 0.3(5) . . . . ?
C19 C20 C1 N1 -2.2(7) . . . . ?
C19 C20 C1 C2 178.7(5) . . . . ?
C19 C20 C39 C40 83.3(7) . . . . ?
C19 C20 C39 C44 -95.3(7) . . . . ?
C19 C18 C17 C16 0.3(6) . . . . ?
C4 N1 C1 C20 -179.8(4) . . . . ?
C4 N1 C1 C2 -0.6(5) . . . . ?
C4 C5 C6 N2 -4.6(7) . . . . ?
C4 C5 C6 C7 172.9(5) . . . . ?
C4 C5 C21 C26 113.5(5) . . . . ?
C4 C5 C21 C22 -64.0(6) . . . . ?
C39 C20 C1 N1 177.5(4) . . . . ?
C39 C20 C1 C2 -1.6(7) . . . . ?
C39 C20 C19 N4 -177.0(4) . . . . ?
C39 C20 C19 C18 5.7(7) . . . . ?
C39 C40 C41 C42 0.6(12) . . . . ?
C39 C44 C43 C42 -0.7(14) . . . . ?
C27 C10 C9 N2 -174.2(4) . . . . ?
C27 C10 C9 C8 5.0(7) . . . . ?
C27 C32 C31 C30 0.1(9) . . . . ?
C27 C28 C29 C30 1.3(9) . . . . ?
C46 C47 C48 O2 0.1(9) . . . . ?
C46 C47 C48 C49 178.7(6) . . . . ?
C34 C33 C38 C37 -0.4(7) . . . . ?
C38 C33 C34 C35 -0.3(7) . . . . ?
C32 C27 C28 C29 0.8(9) . . . . ?
C37 C36 C35 C34 -1.8(8) . . . . ?
C31 C30 C29 C28 -2.7(9) . . . . ?
C26 C21 C22 C23 2.0(9) . . . . ?
C35 C36 C37 C38 1.1(8) . . . . ?
C28 C27 C32 C31 -1.5(8) . . . . ?
C29 C30 C31 C32 2.0(9) . . . . ?
C25 C24 C23 C22 -1.1(10) . . . . ?
C22 C21 C26 C25 -2.5(8) . . . . ?
C45 C46 C47 C48 179.9(5) . . . . ?
C40 C39 C44 C43 -1.9(12) . . . . ?
C23 C24 C25 C26 0.6(9) . . . . ?
C44 C39 C40 C41 2.0(11) . . . . ?
C41 C42 C43 C44 3.3(13) . . . . ?
C43 C42 C41 C40 -3.2(12) . . . . ?
